data_7712967
loop_
_publ_author_name
'Bartolom\'e, Elena'
'Arauzo, Ana'
'Fuertes, Sara'
'Navarro-Spreafica, Laura'
'Sevilla, Pablo'
'Fern\'andez-Cort\'es, Helena'
'Settineri, Nicholas S.'
'Teat, Simon'
'Sa\~nudo, E. Carolina'

_publ_section_title
;
 Luminescent and magnetic [TbEu] 2D Metal-Organic Frameworks
;
_journal_name_full 'Dalton Transactions'
_journal_paper_doi 10.1039/D3DT00367A
_journal_year 2023
_chemical_formula_sum 'C16 H13 Eu0.6 O6 Tb0.4'
_chemical_formula_weight 456.01
_space_group_crystal_system monoclinic
_space_group_IT_number 14
_space_group_name_Hall '-P 2ybc'
_space_group_name_H-M_alt 'P 1 21/c 1'
_atom_sites_solution_hydrogens geom
_audit_creation_method SHELXL-2014/7
_audit_update_record
;
2022-04-29 deposited with the CCDC.	2023-05-05 downloaded from the CCDC.
;
_cell_angle_alpha 90
_cell_angle_beta 101.030(3)
_cell_angle_gamma 90
_cell_formula_units_Z 4
_cell_length_a 16.3636(13)
_cell_length_b 12.6892(10)
_cell_length_c 7.2847(6)
_cell_measurement_reflns_used 9166
_cell_measurement_temperature 100(2)
_cell_measurement_theta_max 23.97
_cell_measurement_theta_min 3.08
_cell_volume 1484.7(2)
_computing_cell_refinement 'SAINT V8.40A (Bruker, 2016)'
_computing_data_collection 'Bruker APEX3 Bruker-AXS, Madison WI'
_computing_data_reduction 'SAINT V8.40A (Bruker, 2016)'
_computing_structure_refinement 'SHELXL-2018/3 (Sheldrick, 2018)'
_computing_structure_solution 'ShelXT (Sheldrick, 2015)'
_diffrn_ambient_temperature 100(2)
_diffrn_measured_fraction_theta_full 0.993
_diffrn_measured_fraction_theta_max 0.993
_diffrn_measurement_device_type 'Bruker D8 with PHOTON II detector'
_diffrn_measurement_method '\f and \w shutterless scans'
_diffrn_radiation_type synchrotron
_diffrn_radiation_wavelength 0.7288
_diffrn_reflns_av_R_equivalents 0.0516
_diffrn_reflns_av_unetI/netI 0.0472
_diffrn_reflns_Laue_measured_fraction_full 0.993
_diffrn_reflns_Laue_measured_fraction_max 0.993
_diffrn_reflns_limit_h_max 18
_diffrn_reflns_limit_h_min -18
_diffrn_reflns_limit_k_max 14
_diffrn_reflns_limit_k_min -14
_diffrn_reflns_limit_l_max 6
_diffrn_reflns_limit_l_min -8
_diffrn_reflns_number 9316
_diffrn_reflns_point_group_measured_fraction_full 0.993
_diffrn_reflns_point_group_measured_fraction_max 0.993
_diffrn_reflns_theta_full 24.090
_diffrn_reflns_theta_max 24.090
_diffrn_reflns_theta_min 1.300
_diffrn_source 'Advanced Light Source, beamline 12.2.1'
_exptl_absorpt_coefficient_mu 4.794
_exptl_absorpt_process_details SADABS-2016/2
_exptl_crystal_colour colourless
_exptl_crystal_density_diffrn 2.043
_exptl_crystal_description plate
_exptl_crystal_F_000 884
_exptl_crystal_size_max 0.015
_exptl_crystal_size_mid 0.015
_exptl_crystal_size_min 0.005
_refine_diff_density_max 1.400
_refine_diff_density_min -1.433
_refine_diff_density_rms 0.347
_refine_ls_extinction_method none
_refine_ls_goodness_of_fit_ref 1.074
_refine_ls_hydrogen_treatment constr
_refine_ls_matrix_type full
_refine_ls_number_parameters 209
_refine_ls_number_reflns 2169
_refine_ls_number_restraints 0
_refine_ls_restrained_S_all 1.074
_refine_ls_R_factor_all 0.0519
_refine_ls_R_factor_gt 0.0400
_refine_ls_shift/su_max 0.000
_refine_ls_shift/su_mean 0.000
_refine_ls_structure_factor_coef Fsqd
_refine_ls_weighting_details 'w=1/[\s^2^(Fo^2^)+(0.0843P)^2^] where P=(Fo^2^+2Fc^2^)/3'
_refine_ls_weighting_scheme calc
_refine_ls_wR_factor_gt 0.1100
_refine_ls_wR_factor_ref 0.1241
_reflns_Friedel_coverage 0.000
_reflns_number_gt 1824
_reflns_number_total 2169
_reflns_threshold_expression 'I > 2\s(I)'
_cod_data_source_file d3dt00367a2.cif
_cod_data_source_block LNS008_EuTb_0m
_cod_original_sg_symbol_H-M 'P 21/c'
_cod_original_formula_sum 'C16 H13 Eu0.60 O6 Tb0.40'
_cod_database_code 7712967
_shelx_shelxl_version_number 2014/7
_shelx_space_group_comment
;
The symmetry employed for this shelxl refinement is uniquely defined
by the following loop, which should always be used as a source of
symmetry information in preference to the above space-group names.
They are only intended as comments.
;
_shelx_estimated_absorpt_t_min 0.5438
_shelx_estimated_absorpt_t_max 0.7458

loop_
_space_group_symop_operation_xyz
'x, y, z'
'-x, y+1/2, -z+1/2'
'-x, -y, -z'
'x, -y-1/2, z-1/2'

loop_
_atom_site_label
_atom_site_type_symbol
_atom_site_fract_x
_atom_site_fract_y
_atom_site_fract_z
_atom_site_U_iso_or_equiv
_atom_site_adp_type
_atom_site_occupancy
_atom_site_site_symmetry_order
_atom_site_calc_flag
_atom_site_refinement_flags_posn
_atom_site_refinement_flags_adp
_atom_site_refinement_flags_occupancy
_atom_site_disorder_assembly
_atom_site_disorder_group
Eu1 Eu 0.45111(2) 0.36624(3) 0.56659(6) 0.0353(2) Uani 0.6 1 d . . P . .
Tb1 Tb 0.45111(2) 0.36624(3) 0.56659(6) 0.0353(2) Uani 0.4 1 d . . P . .
C1 C 0.4771(5) 0.6205(6) 0.7729(13) 0.037(2) Uani 1 1 d . . . . .
C2 C 0.4236(5) 0.6162(6) 0.9096(13) 0.044(2) Uani 1 1 d . . . . .
H2A H 0.4306 0.6793 0.9836 0.066 Uiso 1 1 calc R U . . .
H2B H 0.4382 0.5562 0.9892 0.066 Uiso 1 1 calc R U . . .
H2C H 0.3667 0.6104 0.8465 0.066 Uiso 1 1 calc R U . . .
C3 C 0.3447(5) 0.5669(7) 0.3226(12) 0.0399(19) Uani 1 1 d . . . . .
C4 C 0.2624(5) 0.5962(7) 0.2112(12) 0.0423(19) Uani 1 1 d . . . . .
C5 C 0.1970(5) 0.5260(8) 0.1991(14) 0.056(2) Uani 1 1 d . . . . .
H5 H 0.2050 0.4604 0.2566 0.067 Uiso 1 1 calc R U . . .
C6 C 0.1188(6) 0.5548(9) 0.0996(15) 0.070(3) Uani 1 1 d . . . . .
H6 H 0.0741 0.5089 0.0940 0.083 Uiso 1 1 calc R U . . .
C7 C 0.1070(7) 0.6508(9) 0.0092(18) 0.072(3) Uani 1 1 d . . . . .
H7 H 0.0550 0.6690 -0.0596 0.087 Uiso 1 1 calc R U . . .
C8 C 0.1731(6) 0.7194(9) 0.0222(14) 0.061(3) Uani 1 1 d . . . . .
H8 H 0.1656 0.7846 -0.0368 0.074 Uiso 1 1 calc R U . . .
C9 C 0.2505(5) 0.6918(7) 0.1221(13) 0.048(2) Uani 1 1 d . . . . .
H9 H 0.2949 0.7383 0.1292 0.058 Uiso 1 1 calc R U . . .
C10 C 0.3245(5) 0.3256(7) 0.8609(12) 0.043(2) Uani 1 1 d . . . . .
C11 C 0.2340(6) 0.3527(7) 0.8035(15) 0.051(2) Uani 1 1 d . . . . .
C12 C 0.1744(5) 0.2896(8) 0.8562(14) 0.057(2) Uani 1 1 d . . . . .
H12 H 0.1900 0.2316 0.9330 0.068 Uiso 1 1 calc R U . . .
C13 C 0.0918(6) 0.3122(10) 0.7954(16) 0.072(3) Uani 1 1 d . . . . .
H13 H 0.0514 0.2692 0.8305 0.087 Uiso 1 1 calc R U . . .
C14 C 0.0685(7) 0.3968(12) 0.6847(19) 0.088(4) Uani 1 1 d . . . . .
H14 H 0.0123 0.4107 0.6423 0.105 Uiso 1 1 calc R U . . .
C15 C 0.1282(6) 0.4632(10) 0.6337(17) 0.083(4) Uani 1 1 d . . . . .
H15 H 0.1119 0.5221 0.5595 0.100 Uiso 1 1 calc R U . . .
C16 C 0.2124(6) 0.4410(8) 0.6946(15) 0.063(3) Uani 1 1 d . . . . .
H16 H 0.2531 0.4847 0.6625 0.075 Uiso 1 1 calc R U . . .
O1 O 0.4885(3) 0.5388(4) 0.6789(8) 0.0421(14) Uani 1 1 d . . . . .
O2 O 0.5113(3) 0.7062(4) 0.7336(8) 0.0417(13) Uani 1 1 d . . . . .
O3 O 0.3505(3) 0.4766(4) 0.3975(9) 0.0509(15) Uani 1 1 d . . . . .
O4 O 0.4033(4) 0.6334(4) 0.3410(9) 0.0405(15) Uani 1 1 d . . . . .
O5 O 0.3786(4) 0.3801(4) 0.8046(9) 0.0460(15) Uani 1 1 d . . . . .
O6 O 0.3424(3) 0.2485(4) 0.9691(9) 0.0499(15) Uani 1 1 d . . . . .

loop_
_atom_site_aniso_label
_atom_site_aniso_U_11
_atom_site_aniso_U_22
_atom_site_aniso_U_33
_atom_site_aniso_U_23
_atom_site_aniso_U_13
_atom_site_aniso_U_12
Eu1 0.0341(3) 0.0196(3) 0.0524(4) 0.00137(14) 0.0090(2) -0.00043(14)
Tb1 0.0341(3) 0.0196(3) 0.0524(4) 0.00137(14) 0.0090(2) -0.00043(14)
C1 0.024(4) 0.025(5) 0.058(6) 0.007(4) -0.004(4) 0.004(3)
C2 0.048(5) 0.027(4) 0.060(6) 0.006(4) 0.014(4) 0.005(4)
C3 0.037(4) 0.034(5) 0.050(6) 0.003(4) 0.011(3) 0.002(4)
C4 0.042(5) 0.044(5) 0.043(5) -0.002(4) 0.012(3) 0.001(4)
C5 0.045(5) 0.051(6) 0.066(7) 0.007(5) 0.001(4) -0.002(4)
C6 0.045(5) 0.084(8) 0.078(8) -0.002(6) 0.007(5) -0.018(5)
C7 0.044(6) 0.080(8) 0.089(9) 0.020(6) 0.004(5) 0.015(6)
C8 0.054(6) 0.069(7) 0.061(7) 0.011(5) 0.012(5) 0.015(5)
C9 0.042(5) 0.046(6) 0.059(6) 0.006(4) 0.018(4) 0.004(4)
C10 0.047(5) 0.029(5) 0.054(6) -0.005(4) 0.013(4) 0.004(4)
C11 0.039(5) 0.043(6) 0.070(7) -0.004(4) 0.005(4) 0.008(4)
C12 0.043(5) 0.056(6) 0.072(7) -0.001(5) 0.012(4) -0.003(4)
C13 0.050(6) 0.092(9) 0.074(8) 0.000(6) 0.010(5) -0.002(6)
C14 0.043(6) 0.122(10) 0.097(10) 0.030(8) 0.010(6) 0.023(7)
C15 0.062(7) 0.088(9) 0.101(10) 0.035(7) 0.021(6) 0.030(6)
C16 0.054(6) 0.061(7) 0.074(7) 0.008(5) 0.015(5) 0.016(5)
O1 0.053(3) 0.019(3) 0.055(4) -0.007(2) 0.012(3) -0.001(3)
O2 0.041(3) 0.022(3) 0.062(4) 0.001(2) 0.012(2) -0.004(2)
O3 0.037(3) 0.030(3) 0.084(5) 0.015(3) 0.006(3) 0.000(3)
O4 0.043(3) 0.023(3) 0.056(4) 0.004(2) 0.009(3) -0.002(2)
O5 0.049(3) 0.030(3) 0.063(4) -0.002(3) 0.020(3) -0.001(3)
O6 0.047(3) 0.036(4) 0.067(4) 0.007(3) 0.011(3) 0.009(3)

loop_
_atom_type_symbol
_atom_type_description
_atom_type_scat_dispersion_real
_atom_type_scat_dispersion_imag
_atom_type_scat_source
C C 0.0037 0.0017 'International Tables Vol C Tables 4.2.6.8 and 6.1.1.4'
H H 0.0000 0.0000 'International Tables Vol C Tables 4.2.6.8 and 6.1.1.4'
O O 0.0123 0.0065 'International Tables Vol C Tables 4.2.6.8 and 6.1.1.4'
Eu Eu 0.0064 3.9440 'International Tables Vol C Tables 4.2.6.8 and 6.1.1.4'
Tb Tb -0.0752 4.3629 'International Tables Vol C Tables 4.2.6.8 and 6.1.1.4'

loop_
_geom_angle_atom_site_label_1
_geom_angle_atom_site_label_2
_geom_angle_atom_site_label_3
_geom_angle
_geom_angle_site_symmetry_1
_geom_angle_site_symmetry_3
_geom_angle_publ_flag
O5 Eu1 O6 78.5(2) . 4_565 ?
O5 Eu1 O3 86.4(2) . . ?
O6 Eu1 O3 77.9(2) 4_565 . ?
O5 Eu1 O4 115.3(2) . 3_666 ?
O6 Eu1 O4 140.41(18) 4_565 3_666 ?
O3 Eu1 O4 136.64(18) . 3_666 ?
O5 Eu1 O1 78.75(19) . . ?
O6 Eu1 O1 145.23(19) 4_565 . ?
O3 Eu1 O1 74.77(19) . . ?
O4 Eu1 O1 73.71(18) 3_666 . ?
O5 Eu1 O2 74.16(19) . 2_646 ?
O6 Eu1 O2 75.86(19) 4_565 2_646 ?
O3 Eu1 O2 149.93(18) . 2_646 ?
O4 Eu1 O2 73.28(17) 3_666 2_646 ?
O1 Eu1 O2 121.89(19) . 2_646 ?
O5 Eu1 O1 146.63(16) . 3_666 ?
O6 Eu1 O1 118.03(19) 4_565 3_666 ?
O3 Eu1 O1 70.68(19) . 3_666 ?
O4 Eu1 O1 71.78(19) 3_666 3_666 ?
O1 Eu1 O1 72.1(2) . 3_666 ?
O2 Eu1 O1 135.77(17) 2_646 3_666 ?
O5 Eu1 O2 157.14(19) . 3_666 ?
O6 Eu1 O2 78.84(19) 4_565 3_666 ?
O3 Eu1 O2 91.4(2) . 3_666 ?
O4 Eu1 O2 81.3(2) 3_666 3_666 ?
O1 Eu1 O2 122.59(17) . 3_666 ?
O2 Eu1 O2 97.66(9) 2_646 3_666 ?
O1 Eu1 O2 51.01(17) 3_666 3_666 ?
O5 Eu1 C1 169.2(2) . 3_666 ?
O6 Eu1 C1 100.7(2) 4_565 3_666 ?
O3 Eu1 C1 82.9(2) . 3_666 ?
O4 Eu1 C1 72.2(2) 3_666 3_666 ?
O1 Eu1 C1 96.8(2) . 3_666 ?
O2 Eu1 C1 116.24(18) 2_646 3_666 ?
O1 Eu1 C1 25.56(18) 3_666 3_666 ?
O2 Eu1 C1 25.77(18) 3_666 3_666 ?
O5 Eu1 Tb1 114.42(13) . 3_666 ?
O6 Eu1 Tb1 142.41(16) 4_565 3_666 ?
O3 Eu1 Tb1 68.40(13) . 3_666 ?
O4 Eu1 Tb1 68.45(12) 3_666 3_666 ?
O1 Eu1 Tb1 37.21(13) . 3_666 ?
O2 Eu1 Tb1 140.62(12) 2_646 3_666 ?
O1 Eu1 Tb1 34.90(11) 3_666 3_666 ?
O2 Eu1 Tb1 85.64(12) 3_666 3_666 ?
C1 Eu1 Tb1 59.89(15) 3_666 3_666 ?
O5 Eu1 Eu1 114.42(13) . 3_666 ?
O6 Eu1 Eu1 142.41(16) 4_565 3_666 ?
O3 Eu1 Eu1 68.40(13) . 3_666 ?
O4 Eu1 Eu1 68.45(12) 3_666 3_666 ?
O1 Eu1 Eu1 37.21(13) . 3_666 ?
O2 Eu1 Eu1 140.62(12) 2_646 3_666 ?
O1 Eu1 Eu1 34.90(11) 3_666 3_666 ?
O2 Eu1 Eu1 85.64(12) 3_666 3_666 ?
C1 Eu1 Eu1 59.89(15) 3_666 3_666 ?
Tb1 Eu1 Eu1 0.0 3_666 3_666 ?
O1 C1 O2 117.1(8) . . ?
O1 C1 C2 120.6(7) . . ?
O2 C1 C2 122.3(7) . . ?
O1 C1 Tb1 58.1(4) . 3_666 ?
O2 C1 Tb1 60.0(4) . 3_666 ?
C2 C1 Tb1 166.7(6) . 3_666 ?
O1 C1 Eu1 58.1(4) . 3_666 ?
O2 C1 Eu1 60.0(4) . 3_666 ?
C2 C1 Eu1 166.7(6) . 3_666 ?
Tb1 C1 Eu1 0.0 3_666 3_666 ?
C1 C2 H2A 109.5 . . ?
C1 C2 H2B 109.5 . . ?
H2A C2 H2B 109.5 . . ?
C1 C2 H2C 109.5 . . ?
H2A C2 H2C 109.5 . . ?
H2B C2 H2C 109.5 . . ?
O4 C3 O3 124.5(7) . . ?
O4 C3 C4 118.8(7) . . ?
O3 C3 C4 116.7(7) . . ?
C9 C4 C5 120.1(8) . . ?
C9 C4 C3 120.9(8) . . ?
C5 C4 C3 119.0(8) . . ?
C4 C5 C6 119.1(9) . . ?
C4 C5 H5 120.4 . . ?
C6 C5 H5 120.4 . . ?
C7 C6 C5 120.7(9) . . ?
C7 C6 H6 119.7 . . ?
C5 C6 H6 119.7 . . ?
C8 C7 C6 119.2(9) . . ?
C8 C7 H7 120.4 . . ?
C6 C7 H7 120.4 . . ?
C7 C8 C9 120.4(9) . . ?
C7 C8 H8 119.8 . . ?
C9 C8 H8 119.8 . . ?
C4 C9 C8 120.5(8) . . ?
C4 C9 H9 119.8 . . ?
C8 C9 H9 119.8 . . ?
O5 C10 O6 122.8(8) . . ?
O5 C10 C11 120.2(8) . . ?
O6 C10 C11 117.0(8) . . ?
C12 C11 C16 121.1(9) . . ?
C12 C11 C10 120.3(8) . . ?
C16 C11 C10 118.6(9) . . ?
C13 C12 C11 119.8(10) . . ?
C13 C12 H12 120.1 . . ?
C11 C12 H12 120.1 . . ?
C14 C13 C12 120.5(11) . . ?
C14 C13 H13 119.8 . . ?
C12 C13 H13 119.8 . . ?
C13 C14 C15 120.5(10) . . ?
C13 C14 H14 119.7 . . ?
C15 C14 H14 119.7 . . ?
C14 C15 C16 119.5(10) . . ?
C14 C15 H15 120.2 . . ?
C16 C15 H15 120.2 . . ?
C11 C16 C15 118.5(10) . . ?
C11 C16 H16 120.8 . . ?
C15 C16 H16 120.8 . . ?
C1 O1 Eu1 151.6(5) . . ?
C1 O1 Tb1 96.3(5) . 3_666 ?
Eu1 O1 Tb1 107.9 . 3_666 ?
C1 O1 Eu1 96.3(5) . 3_666 ?
Eu1 O1 Eu1 107.9(2) . 3_666 ?
Tb1 O1 Eu1 0.0 3_666 3_666 ?
C1 O2 Tb1 128.9(5) . 2_656 ?
C1 O2 Eu1 128.9(5) . 2_656 ?
Tb1 O2 Eu1 0.0 2_656 2_656 ?
C1 O2 Eu1 94.2(5) . 3_666 ?
Tb1 O2 Eu1 135.8 2_656 3_666 ?
Eu1 O2 Eu1 135.8(2) 2_656 3_666 ?
C1 O2 Tb1 94.2(5) . 3_666 ?
Tb1 O2 Tb1 135.8(2) 2_656 3_666 ?
Eu1 O2 Tb1 135.8(2) 2_656 3_666 ?
Eu1 O2 Tb1 0.000(16) 3_666 3_666 ?
C3 O3 Eu1 139.5(5) . . ?
C3 O4 Tb1 137.6(5) . 3_666 ?
C3 O4 Eu1 137.6(5) . 3_666 ?
Tb1 O4 Eu1 0.0 3_666 3_666 ?
C10 O5 Eu1 135.0(5) . . ?
C10 O6 Tb1 139.5(6) . 4_566 ?
C10 O6 Eu1 139.5(6) . 4_566 ?
Tb1 O6 Eu1 0.0 4_566 4_566 ?

loop_
_geom_bond_atom_site_label_1
_geom_bond_atom_site_label_2
_geom_bond_distance
_geom_bond_site_symmetry_2
_geom_bond_publ_flag
Eu1 O5 2.288(6) . ?
Eu1 O6 2.303(5) 4_565 ?
Eu1 O3 2.326(5) . ?
Eu1 O4 2.348(6) 3_666 ?
Eu1 O1 2.376(5) . ?
Eu1 O2 2.505(5) 2_646 ?
Eu1 O1 2.511(5) 3_666 ?
Eu1 O2 2.553(6) 3_666 ?
Eu1 C1 2.939(10) 3_666 ?
Eu1 Tb1 3.9520(7) 3_666 ?
Eu1 Eu1 3.9520(7) 3_666 ?
C1 O1 1.276(10) . ?
C1 O2 1.281(9) . ?
C1 C2 1.446(13) . ?
C1 Tb1 2.939(10) 3_666 ?
C1 Eu1 2.939(10) 3_666 ?
C2 H2A 0.9600 . ?
C2 H2B 0.9600 . ?
C2 H2C 0.9600 . ?
C3 O4 1.265(9) . ?
C3 O3 1.266(10) . ?
C3 C4 1.481(11) . ?
C4 C9 1.371(13) . ?
C4 C5 1.382(12) . ?
C5 C6 1.393(13) . ?
C5 H5 0.9300 . ?
C6 C7 1.380(15) . ?
C6 H6 0.9300 . ?
C7 C8 1.378(14) . ?
C7 H7 0.9300 . ?
C8 C9 1.379(12) . ?
C8 H8 0.9300 . ?
C9 H9 0.9300 . ?
C10 O5 1.252(10) . ?
C10 O6 1.255(10) . ?
C10 C11 1.499(12) . ?
C11 C12 1.373(13) . ?
C11 C16 1.379(13) . ?
C12 C13 1.370(12) . ?
C12 H12 0.9300 . ?
C13 C14 1.353(17) . ?
C13 H13 0.9300 . ?
C14 C15 1.393(16) . ?
C14 H14 0.9300 . ?
C15 C16 1.394(13) . ?
C15 H15 0.9300 . ?
C16 H16 0.9300 . ?
O1 Tb1 2.511(5) 3_666 ?
O1 Eu1 2.511(5) 3_666 ?
O2 Tb1 2.505(5) 2_656 ?
O2 Eu1 2.505(5) 2_656 ?
O2 Eu1 2.553(6) 3_666 ?
O2 Tb1 2.553(6) 3_666 ?
O4 Tb1 2.348(6) 3_666 ?
O4 Eu1 2.348(6) 3_666 ?
O6 Tb1 2.303(5) 4_566 ?
O6 Eu1 2.303(5) 4_566 ?

loop_
_geom_torsion_atom_site_label_1
_geom_torsion_atom_site_label_2
_geom_torsion_atom_site_label_3
_geom_torsion_atom_site_label_4
_geom_torsion
_geom_torsion_site_symmetry_1
_geom_torsion_site_symmetry_2
_geom_torsion_site_symmetry_3
_geom_torsion_site_symmetry_4
_geom_torsion_publ_flag
O4 C3 C4 C9 3.0(12) . . . . ?
O3 C3 C4 C9 -178.9(8) . . . . ?
O4 C3 C4 C5 -176.5(8) . . . . ?
O3 C3 C4 C5 1.6(12) . . . . ?
C9 C4 C5 C6 -1.6(14) . . . . ?
C3 C4 C5 C6 177.9(9) . . . . ?
C4 C5 C6 C7 2.0(16) . . . . ?
C5 C6 C7 C8 -1.6(18) . . . . ?
C6 C7 C8 C9 0.9(17) . . . . ?
C5 C4 C9 C8 0.9(14) . . . . ?
C3 C4 C9 C8 -178.5(8) . . . . ?
C7 C8 C9 C4 -0.6(15) . . . . ?
O5 C10 C11 C12 176.2(9) . . . . ?
O6 C10 C11 C12 -5.3(13) . . . . ?
O5 C10 C11 C16 -2.6(14) . . . . ?
O6 C10 C11 C16 175.8(9) . . . . ?
C16 C11 C12 C13 2.0(16) . . . . ?
C10 C11 C12 C13 -176.8(9) . . . . ?
C11 C12 C13 C14 -0.4(18) . . . . ?
C12 C13 C14 C15 -1(2) . . . . ?
C13 C14 C15 C16 1(2) . . . . ?
C12 C11 C16 C15 -2.0(16) . . . . ?
C10 C11 C16 C15 176.9(10) . . . . ?
C14 C15 C16 C11 0.3(18) . . . . ?
O2 C1 O1 Eu1 -160.7(7) . . . . ?
C2 C1 O1 Eu1 15.8(16) . . . . ?
Tb1 C1 O1 Eu1 -148.6(11) 3_666 . . . ?
Eu1 C1 O1 Eu1 -148.6(11) 3_666 . . . ?
O2 C1 O1 Tb1 -12.0(7) . . . 3_666 ?
C2 C1 O1 Tb1 164.5(7) . . . 3_666 ?
Eu1 C1 O1 Tb1 0.000(1) 3_666 . . 3_666 ?
O2 C1 O1 Eu1 -12.0(7) . . . 3_666 ?
C2 C1 O1 Eu1 164.5(7) . . . 3_666 ?
Tb1 C1 O1 Eu1 0.000(1) 3_666 . . 3_666 ?
O1 C1 O2 Tb1 -157.4(5) . . . 2_656 ?
C2 C1 O2 Tb1 26.1(10) . . . 2_656 ?
Tb1 C1 O2 Tb1 -169.2(6) 3_666 . . 2_656 ?
Eu1 C1 O2 Tb1 -169.2(6) 3_666 . . 2_656 ?
O1 C1 O2 Eu1 -157.4(5) . . . 2_656 ?
C2 C1 O2 Eu1 26.1(10) . . . 2_656 ?
Tb1 C1 O2 Eu1 -169.2(6) 3_666 . . 2_656 ?
Eu1 C1 O2 Eu1 -169.2(6) 3_666 . . 2_656 ?
O1 C1 O2 Eu1 11.8(7) . . . 3_666 ?
C2 C1 O2 Eu1 -164.7(7) . . . 3_666 ?
Tb1 C1 O2 Eu1 0.000(1) 3_666 . . 3_666 ?
O1 C1 O2 Tb1 11.8(7) . . . 3_666 ?
C2 C1 O2 Tb1 -164.7(7) . . . 3_666 ?
Eu1 C1 O2 Tb1 0.000(1) 3_666 . . 3_666 ?
O4 C3 O3 Eu1 -7.7(14) . . . . ?
C4 C3 O3 Eu1 174.2(6) . . . . ?
O3 C3 O4 Tb1 18.3(14) . . . 3_666 ?
C4 C3 O4 Tb1 -163.7(6) . . . 3_666 ?
O3 C3 O4 Eu1 18.3(14) . . . 3_666 ?
C4 C3 O4 Eu1 -163.7(6) . . . 3_666 ?
O6 C10 O5 Eu1 84.3(11) . . . . ?
C11 C10 O5 Eu1 -97.3(9) . . . . ?
O5 C10 O6 Tb1 -20.0(14) . . . 4_566 ?
C11 C10 O6 Tb1 161.6(6) . . . 4_566 ?
O5 C10 O6 Eu1 -20.0(14) . . . 4_566 ?
C11 C10 O6 Eu1 161.6(6) . . . 4_566 ?
